data_7124461
loop_
_publ_author_name
'Ghadwal, Rajendra S.'
'Sharma, Mahendra'
'Neumann, Beate'
'Stammler, Georg'
'Andrada, Diego M.'

_publ_section_title
;
 Electrophilic terminal arsinidene-iron(0) complexes with a
 two-coordinated arsenic atom
;
_journal_name_full 'Chemical Communications'
_journal_paper_doi 10.1039/C9CC08630G
_journal_year 2019
_chemical_formula_moiety 'C40 H45 As Fe N2 O4, 0.5[C4H8O]'
_chemical_formula_sum 'C42 H49 As Fe N2 O4.5'
_chemical_formula_weight 784.60
_space_group_crystal_system monoclinic
_space_group_IT_number 15
_space_group_name_Hall '-I 2ya'
_space_group_name_H-M_alt 'I 1 2/a 1'
_atom_sites_solution_hydrogens geom
_atom_sites_solution_primary dual
_audit_creation_date 2019-06-25
_audit_creation_method
;
Olex2 1.3-ac4
(compiled 2018.12.18 svn.r3554 for Rigaku Oxford Diffraction, GUI svn.r1)
;
_audit_update_record
;
2019-07-12 deposited with the CCDC.	2019-11-10 downloaded from the CCDC.
;
_cell_angle_alpha 90
_cell_angle_beta 101.6009(18)
_cell_angle_gamma 90
_cell_formula_units_Z 8
_cell_length_a 18.4632(3)
_cell_length_b 10.6939(2)
_cell_length_c 40.9108(8)
_cell_measurement_reflns_used 18676
_cell_measurement_temperature 100.01(11)
_cell_measurement_theta_max 31.0060
_cell_measurement_theta_min 1.9650
_cell_volume 7912.6(3)
_computing_cell_refinement 'CrysAlisPro 1.171.40.56a (Rigaku OD, 2019)'
_computing_data_collection 'CrysAlisPro 1.171.40.56a (Rigaku OD, 2019)'
_computing_data_reduction 'CrysAlisPro 1.171.40.56a (Rigaku OD, 2019)'
_computing_molecular_graphics 'Olex2 (Dolomanov et al., 2009)'
_computing_publication_material 'Olex2 (Dolomanov et al., 2009)'
_computing_structure_refinement 'ShelXL (Sheldrick, 2015)'
_computing_structure_solution 'ShelXT (Sheldrick, 2015)'
_diffrn_ambient_environment N~2~
_diffrn_ambient_temperature 100.01(11)
_diffrn_detector 'CCD plate'
_diffrn_detector_area_resol_mean 8.0951
_diffrn_detector_type Eos
_diffrn_measured_fraction_theta_full 0.999
_diffrn_measured_fraction_theta_max 0.949
_diffrn_measurement_details
;
List of Runs (angles in degrees, time in seconds):

  # Type    Start    End  Width  t~exp~   \w     \q     \k     \f   Frames
#--------------------------------------------------------------------------
  1  \w    -43.00  47.00   1.00   27.50    --   26.03 -57.00-150.00   90
  2  \w      6.00  95.00   1.00   27.50    --   26.03  57.00 -90.00   89
  3  \w     -4.00  42.00   1.00   27.50    --   26.03  77.00-180.00   46
  4  \w     -4.00  42.00   1.00   27.50    --   26.03  77.00  60.00   46
  5  \w    -43.00  47.00   1.00   27.50    --   26.03 -57.00 120.00   90
  6  \w      1.00  98.00   1.00   27.50    --   26.03  38.00 120.00   97
  7  \w      1.00  98.00   1.00   27.50    --   26.03  38.00-150.00   97
  8  \w    -43.00  47.00   1.00   27.50    --   26.03 -57.00  30.00   90
  9  \w    -15.00  68.00   1.00   27.50    --   26.03 -99.00 -30.00   83
 10  \w    -15.00  68.00   1.00   27.50    --   26.03 -99.00-180.00   83
 11  \w      6.00  95.00   1.00   27.50    --   26.03  57.00   0.00   89
 12  \w    -15.00  16.00   1.00   27.50    --   26.03 -99.00   0.00   31
 13  \w     -4.00  42.00   1.00   27.50    --   26.03  77.00 -60.00   46
;
_diffrn_measurement_device 'four-circle diffractometer'
_diffrn_measurement_device_type 'SuperNova, Single source at offset/far, Eos'
_diffrn_measurement_method '\w scans'
_diffrn_orient_matrix_type 'CrysAlisPro convention (1999,Acta A55,543-557)'
_diffrn_orient_matrix_UB_11 -0.0351179000
_diffrn_orient_matrix_UB_12 -0.0294369000
_diffrn_orient_matrix_UB_13 -0.0033505000
_diffrn_orient_matrix_UB_21 -0.0156178000
_diffrn_orient_matrix_UB_22 0.0528100000
_diffrn_orient_matrix_UB_23 0.0065290000
_diffrn_orient_matrix_UB_31 -0.0076476000
_diffrn_orient_matrix_UB_32 0.0274269000
_diffrn_orient_matrix_UB_33 -0.0160994000
_diffrn_radiation_monochromator mirror
_diffrn_radiation_probe x-ray
_diffrn_radiation_type MoK\a
_diffrn_radiation_wavelength 0.71073
_diffrn_reflns_av_R_equivalents 0.0538
_diffrn_reflns_av_unetI/netI 0.0396
_diffrn_reflns_Laue_measured_fraction_full 0.999
_diffrn_reflns_Laue_measured_fraction_max 0.949
_diffrn_reflns_limit_h_max 27
_diffrn_reflns_limit_h_min -26
_diffrn_reflns_limit_k_max 16
_diffrn_reflns_limit_k_min -15
_diffrn_reflns_limit_l_max 60
_diffrn_reflns_limit_l_min -61
_diffrn_reflns_number 92870
_diffrn_reflns_point_group_measured_fraction_full 0.999
_diffrn_reflns_point_group_measured_fraction_max 0.949
_diffrn_reflns_theta_full 25.242
_diffrn_reflns_theta_max 32.203
_diffrn_reflns_theta_min 1.971
_diffrn_source 'micro-focus sealed X-ray tube'
_diffrn_source_type 'SuperNova (Mo) X-ray Source'
_exptl_absorpt_coefficient_mu 1.255
_exptl_absorpt_correction_T_max 1.000
_exptl_absorpt_correction_T_min 0.652
_exptl_absorpt_correction_type gaussian
_exptl_absorpt_process_details
;
CrysAlisPro 1.171.40.56a (Rigaku Oxford Diffraction, 2019)
Numerical absorption correction based on gaussian integration over
			a multifaceted crystal model
Empirical absorption correction using spherical harmonics,
 implemented in SCALE3 ABSPACK scaling algorithm.
;
_exptl_crystal_colour 'clear red'
_exptl_crystal_colour_lustre clear
_exptl_crystal_colour_primary red
_exptl_crystal_density_diffrn 1.317
_exptl_crystal_description needle
_exptl_crystal_F_000 3280
_exptl_crystal_size_max 0.449
_exptl_crystal_size_mid 0.1
_exptl_crystal_size_min 0.033
_refine_diff_density_max 0.635
_refine_diff_density_min -0.891
_refine_diff_density_rms 0.075
_refine_ls_extinction_method none
_refine_ls_goodness_of_fit_ref 1.036
_refine_ls_hydrogen_treatment constr
_refine_ls_matrix_type full
_refine_ls_number_parameters 467
_refine_ls_number_reflns 13251
_refine_ls_number_restraints 0
_refine_ls_restrained_S_all 1.036
_refine_ls_R_factor_all 0.0725
_refine_ls_R_factor_gt 0.0464
_refine_ls_shift/su_max 0.002
_refine_ls_shift/su_mean 0.000
_refine_ls_structure_factor_coef Fsqd
_refine_ls_weighting_details 'w=1/[\s^2^(Fo^2^)+(0.0491P)^2^+11.6440P] where P=(Fo^2^+2Fc^2^)/3'
_refine_ls_weighting_scheme calc
_refine_ls_wR_factor_gt 0.1080
_refine_ls_wR_factor_ref 0.1192
_reflns_Friedel_coverage 0.000
_reflns_number_gt 9708
_reflns_number_total 13251
_reflns_threshold_expression 'I > 2\s(I)'
_cod_data_source_file c9cc08630g2.cif
_cod_data_source_block compound4
_cod_original_formula_sum 'C42 H49 As Fe N2 O4.50'
_cod_database_code 7124461
_shelx_shelxl_version_number 2018/3
_chemical_oxdiff_formula 'C37 H45 As Fe N2 O4'
_shelx_space_group_comment
;
The symmetry employed for this shelxl refinement is uniquely defined
by the following loop, which should always be used as a source of
symmetry information in preference to the above space-group names.
They are only intended as comments.
;
_shelx_estimated_absorpt_t_max 0.960
_shelx_estimated_absorpt_t_min 0.603
_diffrn_oxdiff_digest_frames
;
01375045839c893cff2ca02ca67bec34f4010199dfc
;
_reflns_odcompleteness_completeness 99.98
_reflns_odcompleteness_iscentric 1
_reflns_odcompleteness_theta 30.01
_olex2_refinement_description
;
1. Fixed Uiso
 At 1.2 times of:
  All C(H) groups
 At 1.5 times of:
  All C(H,H,H) groups
2. Uiso/Uaniso restraints and constraints
Uanis(C13B) = Uanis(C13)
3. Others
 Sof(C13B)=Sof(H13B)=Sof(C14B)=Sof(H14D)=Sof(H14E)=Sof(H14F)=Sof(C15B)=
 Sof(H15D)=Sof(H15E)=Sof(H15F)=1-FVAR(1)
 Sof(C13)=Sof(H13)=Sof(C14)=Sof(H14A)=Sof(H14B)=Sof(H14C)=Sof(C15)=Sof(H15A)=
 Sof(H15B)=Sof(H15C)=FVAR(1)
4.a Ternary CH refined with riding coordinates:
 C10(H10), C22(H22), C25(H25), C13(H13), C13B(H13B)
4.b Aromatic/amide H refined with riding coordinates:
 C6(H6), C7(H7), C8(H8), C18(H18), C19(H19), C20(H20), C32(H32), C33(H33),
 C34(H34), C35(H35), C36(H36)
4.c Idealised Me refined as rotating group:
 C11(H11A,H11B,H11C), C12(H12A,H12B,H12C), C23(H23A,H23B,H23C), C24(H24A,H24B,
 H24C), C26(H26A,H26B,H26C), C27(H27A,H27B,H27C), C28(H28A,H28B,H28C), C29(H29A,
 H29B,H29C), C14(H14A,H14B,H14C), C15(H15A,H15B,H15C), C14B(H14D,H14E,H14F),
 C15B(H15D,H15E,H15F)
;
_smtbx_masks_void_probe_radius 1.2
_smtbx_masks_void_truncation_radius 1.2
_olex2_date_sample_data_collection 2019-06-24
_olex2_submission_special_instructions 'No special instructions were received'
_oxdiff_exptl_absorpt_empirical_details
;
Empirical correction (ABSPACK) includes:
- Absorption correction using spherical harmonics
- Frame scaling
;
_oxdiff_exptl_absorpt_empirical_full_max 1.555
_oxdiff_exptl_absorpt_empirical_full_min 0.732

loop_
_space_group_symop_operation_xyz
'x, y, z'
'-x+1/2, y, -z'
'x+1/2, y+1/2, z+1/2'
'-x+1, y+1/2, -z+1/2'
'-x, -y, -z'
'x-1/2, -y, z'
'-x+1/2, -y+1/2, -z+1/2'
'x, -y+1/2, z+1/2'

loop_
_atom_site_label
_atom_site_type_symbol
_atom_site_fract_x
_atom_site_fract_y
_atom_site_fract_z
_atom_site_U_iso_or_equiv
_atom_site_adp_type
_atom_site_occupancy
_atom_site_site_symmetry_order
_atom_site_calc_flag
_atom_site_refinement_flags_posn
_atom_site_refinement_flags_occupancy
_atom_site_disorder_assembly
_atom_site_disorder_group
As1 As 0.55718(2) 0.77814(2) 0.34439(2) 0.02995(7) Uani 1 1 d . . . .
Fe1 Fe 0.67977(2) 0.69993(3) 0.35151(2) 0.02900(8) Uani 1 1 d . . . .
O1 O 0.67204(12) 0.8322(3) 0.28797(6) 0.0901(10) Uani 1 1 d . . . .
O2 O 0.63710(12) 0.4346(2) 0.34535(6) 0.0577(5) Uani 1 1 d . . . .
O3 O 0.83626(9) 0.6368(2) 0.35867(4) 0.0459(5) Uani 1 1 d . . . .
O4 O 0.70744(11) 0.8252(2) 0.41648(5) 0.0573(5) Uani 1 1 d . . . .
N1 N 0.37678(8) 0.77758(15) 0.33702(4) 0.0208(3) Uani 1 1 d . . . .
N2 N 0.38401(9) 0.75515(16) 0.39029(4) 0.0213(3) Uani 1 1 d . . . .
C1 C 0.42370(10) 0.74300(17) 0.36573(4) 0.0190(3) Uani 1 1 d . . . .
C2 C 0.30806(10) 0.8092(2) 0.34374(5) 0.0247(4) Uani 1 1 d . . . .
C3 C 0.31273(10) 0.79793(19) 0.37692(5) 0.0245(4) Uani 1 1 d . . . .
C4 C 0.39307(10) 0.78714(18) 0.30379(4) 0.0218(4) Uani 1 1 d . . . .
C5 C 0.38830(10) 0.67934(19) 0.28429(5) 0.0230(4) Uani 1 1 d . . . .
C6 C 0.40137(12) 0.6925(2) 0.25201(5) 0.0280(4) Uani 1 1 d . . . .
H6 H 0.399387 0.622393 0.238412 0.034 Uiso 1 1 calc R . . .
C7 C 0.41717(12) 0.8076(2) 0.23991(5) 0.0301(4) Uani 1 1 d . . . .
H7 H 0.425491 0.814368 0.218297 0.036 Uiso 1 1 calc R . . .
C8 C 0.42071(12) 0.9131(2) 0.25976(5) 0.0288(4) Uani 1 1 d . . . .
H8 H 0.431050 0.990149 0.251226 0.035 Uiso 1 1 calc R . . .
C9 C 0.40905(11) 0.90578(19) 0.29233(5) 0.0256(4) Uani 1 1 d . . . .
C10 C 0.36978(11) 0.55165(19) 0.29654(5) 0.0259(4) Uani 1 1 d . . . .
H10 H 0.370480 0.558317 0.320495 0.031 Uiso 1 1 calc R . . .
C11 C 0.29183(13) 0.5115(2) 0.27917(6) 0.0350(5) Uani 1 1 d . . . .
H11A H 0.256552 0.571859 0.283586 0.052 Uiso 1 1 calc GR . . .
H11B H 0.280749 0.431243 0.287491 0.052 Uiso 1 1 calc GR . . .
H11C H 0.289383 0.506086 0.255548 0.052 Uiso 1 1 calc GR . . .
C12 C 0.42698(13) 0.4540(2) 0.29181(6) 0.0350(5) Uani 1 1 d . . . .
H12A H 0.423852 0.439404 0.268413 0.053 Uiso 1 1 calc GR . . .
H12B H 0.417530 0.377357 0.302444 0.053 Uiso 1 1 calc GR . . .
H12C H 0.475573 0.483688 0.301595 0.053 Uiso 1 1 calc GR . . .
C16 C 0.41634(10) 0.75502(19) 0.42567(4) 0.0226(4) Uani 1 1 d . . . .
C17 C 0.40237(11) 0.6553(2) 0.44559(5) 0.0259(4) Uani 1 1 d . . . .
C18 C 0.43639(12) 0.6601(2) 0.47950(5) 0.0331(5) Uani 1 1 d . . . .
H18 H 0.428932 0.595224 0.493597 0.040 Uiso 1 1 calc R . . .
C19 C 0.48075(13) 0.7597(2) 0.49218(5) 0.0370(5) Uani 1 1 d . . . .
H19 H 0.502920 0.761014 0.514697 0.044 Uiso 1 1 calc R . . .
C20 C 0.49261(13) 0.8572(2) 0.47187(5) 0.0351(5) Uani 1 1 d . . . .
H20 H 0.522772 0.923386 0.480914 0.042 Uiso 1 1 calc R . . .
C21 C 0.46023(11) 0.8585(2) 0.43804(5) 0.0275(4) Uani 1 1 d . . . .
C22 C 0.35271(12) 0.5460(2) 0.43283(6) 0.0349(5) Uani 1 1 d . . . .
H22 H 0.340119 0.550145 0.408411 0.042 Uiso 1 1 calc R . . .
C23 C 0.28064(15) 0.5515(3) 0.44638(10) 0.0697(10) Uani 1 1 d . . . .
H23A H 0.291696 0.538049 0.470064 0.105 Uiso 1 1 calc GR . . .
H23B H 0.247285 0.487861 0.435854 0.105 Uiso 1 1 calc GR . . .
H23C H 0.258073 0.632138 0.441664 0.105 Uiso 1 1 calc GR . . .
C24 C 0.38853(14) 0.4203(2) 0.44296(6) 0.0392(5) Uani 1 1 d . . . .
H24A H 0.434951 0.415259 0.435864 0.059 Uiso 1 1 calc GR . . .
H24B H 0.356568 0.354472 0.432640 0.059 Uiso 1 1 calc GR . . .
H24C H 0.396734 0.411648 0.466776 0.059 Uiso 1 1 calc GR . . .
C25 C 0.47040(13) 0.9704(2) 0.41660(6) 0.0332(5) Uani 1 1 d . . . .
H25 H 0.460652 0.942349 0.393320 0.040 Uiso 1 1 calc R . . .
C26 C 0.41364(14) 1.0719(2) 0.41961(8) 0.0458(6) Uani 1 1 d . . . .
H26A H 0.364662 1.038491 0.412783 0.069 Uiso 1 1 calc GR . . .
H26B H 0.419911 1.141306 0.405569 0.069 Uiso 1 1 calc GR . . .
H26C H 0.420754 1.099417 0.442365 0.069 Uiso 1 1 calc GR . . .
C27 C 0.54894(14) 1.0220(2) 0.42460(7) 0.0428(6) Uani 1 1 d . . . .
H27A H 0.557556 1.062027 0.446027 0.064 Uiso 1 1 calc GR . . .
H27B H 0.555212 1.081622 0.407853 0.064 Uiso 1 1 calc GR . . .
H27C H 0.583516 0.954687 0.424944 0.064 Uiso 1 1 calc GR . . .
C28 C 0.24224(11) 0.8402(3) 0.31740(5) 0.0358(5) Uani 1 1 d . . . .
H28A H 0.258052 0.863446 0.297271 0.054 Uiso 1 1 calc GR . . .
H28B H 0.215886 0.908626 0.324771 0.054 Uiso 1 1 calc GR . . .
H28C H 0.210380 0.768610 0.313185 0.054 Uiso 1 1 calc GR . . .
C29 C 0.25610(12) 0.8277(3) 0.39703(6) 0.0378(5) Uani 1 1 d . . . .
H29A H 0.221611 0.759742 0.395537 0.057 Uiso 1 1 calc GR . . .
H29B H 0.230264 0.902592 0.388613 0.057 Uiso 1 1 calc GR . . .
H29C H 0.279916 0.839939 0.419921 0.057 Uiso 1 1 calc GR . . .
C30 C 0.49960(10) 0.70129(17) 0.36981(4) 0.0203(3) Uani 1 1 d . . . .
C31 C 0.52525(10) 0.59516(19) 0.39303(5) 0.0221(4) Uani 1 1 d . . . .
C32 C 0.57259(11) 0.6133(2) 0.42375(5) 0.0296(4) Uani 1 1 d . . . .
H32 H 0.585392 0.693972 0.431261 0.035 Uiso 1 1 calc R . . .
C33 C 0.60078(12) 0.5109(3) 0.44325(6) 0.0388(6) Uani 1 1 d . . . .
H33 H 0.631488 0.523790 0.463956 0.047 Uiso 1 1 calc R . . .
C34 C 0.58355(13) 0.3900(2) 0.43211(6) 0.0400(6) Uani 1 1 d . . . .
H34 H 0.603781 0.321959 0.444928 0.048 Uiso 1 1 calc R . . .
C35 C 0.53617(14) 0.3715(2) 0.40188(6) 0.0395(5) Uani 1 1 d . . . .
H35 H 0.524063 0.290755 0.394297 0.047 Uiso 1 1 calc R . . .
C36 C 0.50640(12) 0.4736(2) 0.38268(5) 0.0302(4) Uani 1 1 d . . . .
H36 H 0.473385 0.460286 0.362604 0.036 Uiso 1 1 calc R . . .
C37 C 0.67546(13) 0.7816(3) 0.31295(7) 0.0542(8) Uani 1 1 d . . . .
C38 C 0.65108(13) 0.5399(3) 0.34830(6) 0.0377(5) Uani 1 1 d . . . .
C39 C 0.77491(12) 0.6611(2) 0.35567(5) 0.0339(5) Uani 1 1 d . . . .
C40 C 0.69497(12) 0.7754(2) 0.39098(7) 0.0387(5) Uani 1 1 d . . . .
C13 C 0.4197(8) 1.0165(13) 0.3153(3) 0.0300(15) Uani 0.61(2) 1 d . P A 1
H13 H 0.425304 0.987818 0.338443 0.036 Uiso 0.61(2) 1 calc R P A 1
C14 C 0.3518(5) 1.1006(9) 0.3066(4) 0.058(3) Uani 0.61(2) 1 d . P A 1
H14A H 0.344887 1.125425 0.283608 0.087 Uiso 0.61(2) 1 calc GR P A 1
H14B H 0.358800 1.173570 0.320538 0.087 Uiso 0.61(2) 1 calc GR P A 1
H14C H 0.308969 1.055779 0.310094 0.087 Uiso 0.61(2) 1 calc GR P A 1
C15 C 0.4887(6) 1.0954(11) 0.3117(3) 0.0323(16) Uani 0.61(2) 1 d . P A 1
H15A H 0.531842 1.043056 0.315731 0.048 Uiso 0.61(2) 1 calc GR P A 1
H15B H 0.495180 1.162652 0.327516 0.048 Uiso 0.61(2) 1 calc GR P A 1
H15C H 0.481567 1.128931 0.289478 0.048 Uiso 0.61(2) 1 calc GR P A 1
C13B C 0.4062(13) 1.034(2) 0.3103(5) 0.0300(15) Uani 0.39(2) 1 d . P A 2
H13B H 0.390386 1.013538 0.331147 0.036 Uiso 0.39(2) 1 calc R P A 2
C14B C 0.3506(8) 1.1265(14) 0.2931(5) 0.051(3) Uani 0.39(2) 1 d . P A 2
H14D H 0.367768 1.162662 0.274552 0.077 Uiso 0.39(2) 1 calc GR P A 2
H14E H 0.344009 1.191207 0.308485 0.077 Uiso 0.39(2) 1 calc GR P A 2
H14F H 0.304233 1.085043 0.285150 0.077 Uiso 0.39(2) 1 calc GR P A 2
C15B C 0.4810(11) 1.0901(18) 0.3208(4) 0.038(3) Uani 0.39(2) 1 d . P A 2
H15D H 0.514571 1.028300 0.332146 0.058 Uiso 0.39(2) 1 calc GR P A 2
H15E H 0.478514 1.159214 0.335451 0.058 Uiso 0.39(2) 1 calc GR P A 2
H15F H 0.498117 1.118909 0.301421 0.058 Uiso 0.39(2) 1 calc GR P A 2

loop_
_atom_site_aniso_label
_atom_site_aniso_U_11
_atom_site_aniso_U_22
_atom_site_aniso_U_33
_atom_site_aniso_U_23
_atom_site_aniso_U_13
_atom_site_aniso_U_12
As1 0.02059(10) 0.03197(12) 0.03841(13) 0.01652(9) 0.00858(8) 0.00361(8)
Fe1 0.02080(13) 0.04008(18) 0.02722(15) 0.01260(12) 0.00742(11) 0.00533(12)
O1 0.0381(11) 0.164(3) 0.0667(15) 0.0782(17) 0.0074(10) -0.0014(14)
O2 0.0600(13) 0.0464(12) 0.0730(14) -0.0079(10) 0.0282(11) -0.0038(10)
O3 0.0286(8) 0.0755(14) 0.0337(9) 0.0076(8) 0.0066(7) 0.0173(8)
O4 0.0405(10) 0.0758(15) 0.0554(12) -0.0223(11) 0.0092(9) 0.0010(10)
N1 0.0197(7) 0.0238(8) 0.0182(7) 0.0011(6) 0.0026(6) -0.0008(6)
N2 0.0202(7) 0.0273(8) 0.0165(7) -0.0012(6) 0.0035(6) 0.0007(6)
C1 0.0203(8) 0.0193(8) 0.0166(8) -0.0006(6) 0.0017(6) -0.0016(6)
C2 0.0188(8) 0.0328(10) 0.0220(9) 0.0013(7) 0.0029(7) 0.0012(7)
C3 0.0192(8) 0.0315(10) 0.0227(9) 0.0006(7) 0.0043(7) 0.0028(7)
C4 0.0201(8) 0.0283(10) 0.0157(8) 0.0018(7) 0.0007(6) -0.0001(7)
C5 0.0215(8) 0.0266(9) 0.0193(8) 0.0019(7) 0.0002(7) 0.0014(7)
C6 0.0316(10) 0.0327(11) 0.0183(9) -0.0012(7) 0.0015(7) 0.0011(8)
C7 0.0320(10) 0.0396(12) 0.0189(9) 0.0047(8) 0.0055(8) 0.0007(9)
C8 0.0306(10) 0.0308(11) 0.0250(10) 0.0072(8) 0.0053(8) -0.0014(8)
C9 0.0266(9) 0.0267(10) 0.0233(9) 0.0010(7) 0.0047(7) -0.0006(8)
C10 0.0320(10) 0.0246(9) 0.0198(9) 0.0002(7) 0.0024(7) -0.0007(8)
C11 0.0356(11) 0.0352(12) 0.0319(11) 0.0013(9) 0.0014(9) -0.0076(9)
C12 0.0433(12) 0.0302(11) 0.0307(11) 0.0018(9) 0.0054(9) 0.0070(9)
C16 0.0194(8) 0.0309(10) 0.0171(8) -0.0028(7) 0.0025(6) 0.0029(7)
C17 0.0223(9) 0.0362(11) 0.0198(9) -0.0005(8) 0.0062(7) 0.0003(8)
C18 0.0350(11) 0.0450(13) 0.0198(9) 0.0014(9) 0.0070(8) 0.0016(10)
C19 0.0389(12) 0.0524(14) 0.0179(9) -0.0058(9) 0.0011(8) 0.0045(10)
C20 0.0356(11) 0.0391(12) 0.0275(10) -0.0138(9) -0.0008(9) 0.0000(9)
C21 0.0289(10) 0.0272(10) 0.0261(10) -0.0060(8) 0.0044(8) 0.0024(8)
C22 0.0322(11) 0.0414(13) 0.0294(11) 0.0057(9) 0.0024(9) -0.0091(9)
C23 0.0320(13) 0.061(2) 0.119(3) 0.023(2) 0.0222(16) -0.0028(13)
C24 0.0404(12) 0.0407(13) 0.0387(13) 0.0040(10) 0.0130(10) -0.0050(10)
C25 0.0374(11) 0.0260(10) 0.0344(11) -0.0053(8) 0.0027(9) -0.0014(9)
C26 0.0375(13) 0.0317(13) 0.0635(17) -0.0010(11) -0.0013(12) 0.0030(10)
C27 0.0376(12) 0.0289(12) 0.0622(16) -0.0014(11) 0.0105(11) -0.0004(10)
C28 0.0223(9) 0.0555(15) 0.0274(10) 0.0045(10) 0.0001(8) 0.0030(9)
C29 0.0272(10) 0.0595(16) 0.0285(11) 0.0013(10) 0.0098(9) 0.0088(10)
C30 0.0201(8) 0.0221(9) 0.0184(8) -0.0001(6) 0.0032(6) -0.0004(7)
C31 0.0183(8) 0.0279(10) 0.0210(8) 0.0044(7) 0.0059(7) 0.0014(7)
C32 0.0252(9) 0.0418(12) 0.0212(9) 0.0026(8) 0.0036(7) 0.0013(8)
C33 0.0249(10) 0.0664(17) 0.0253(10) 0.0174(10) 0.0053(8) 0.0061(10)
C34 0.0328(11) 0.0461(14) 0.0433(13) 0.0245(11) 0.0129(10) 0.0102(10)
C35 0.0433(13) 0.0292(11) 0.0467(14) 0.0152(10) 0.0111(11) 0.0004(10)
C36 0.0312(10) 0.0267(10) 0.0318(11) 0.0072(8) 0.0043(8) -0.0030(8)
C37 0.0227(10) 0.091(2) 0.0494(15) 0.0382(15) 0.0082(10) 0.0038(12)
C38 0.0321(11) 0.0482(15) 0.0349(12) 0.0029(10) 0.0118(9) 0.0047(10)
C39 0.0306(10) 0.0490(14) 0.0228(10) 0.0081(9) 0.0075(8) 0.0082(10)
C40 0.0248(10) 0.0451(14) 0.0478(14) 0.0043(11) 0.0110(10) 0.0059(9)
C13 0.047(5) 0.019(4) 0.023(4) 0.007(2) 0.007(3) 0.001(3)
C14 0.048(3) 0.028(3) 0.108(8) -0.001(4) 0.038(5) 0.002(3)
C15 0.034(2) 0.024(2) 0.037(4) 0.008(3) 0.004(3) -0.0016(17)
C13B 0.047(5) 0.019(4) 0.023(4) 0.007(2) 0.007(3) 0.001(3)
C14B 0.039(5) 0.027(6) 0.081(9) -0.015(5) -0.003(5) 0.003(4)
C15B 0.051(7) 0.029(5) 0.032(7) -0.002(5) -0.001(5) -0.004(4)

loop_
_atom_type_symbol
_atom_type_description
_atom_type_scat_dispersion_real
_atom_type_scat_dispersion_imag
_atom_type_scat_source
As As 0.0499 2.0058 'International Tables Vol C Tables 4.2.6.8 and 6.1.1.4'
C C 0.0033 0.0016 'International Tables Vol C Tables 4.2.6.8 and 6.1.1.4'
Fe Fe 0.3463 0.8444 'International Tables Vol C Tables 4.2.6.8 and 6.1.1.4'
H H 0.0000 0.0000 'International Tables Vol C Tables 4.2.6.8 and 6.1.1.4'
N N 0.0061 0.0033 'International Tables Vol C Tables 4.2.6.8 and 6.1.1.4'
O O 0.0106 0.0060 'International Tables Vol C Tables 4.2.6.8 and 6.1.1.4'

loop_
_exptl_crystal_face_index_h
_exptl_crystal_face_index_k
_exptl_crystal_face_index_l
_exptl_crystal_face_perp_dist
0 0 -1 0.0499
0 0 1 0.0499
0 1 0 0.2245
0 -1 0 0.2245
-5 0 2 0.0164
5 0 -2 0.0164

loop_
_geom_angle_atom_site_label_1
_geom_angle_atom_site_label_2
_geom_angle_atom_site_label_3
_geom_angle
C30 As1 Fe1 114.92(6)
C37 Fe1 As1 81.25(8)
C38 Fe1 As1 93.85(8)
C38 Fe1 C37 116.23(14)
C39 Fe1 As1 172.65(8)
C39 Fe1 C37 93.79(10)
C39 Fe1 C38 93.22(11)
C40 Fe1 As1 85.64(7)
C40 Fe1 C37 123.37(15)
C40 Fe1 C38 119.46(11)
C40 Fe1 C39 92.66(10)
C1 N1 C2 110.01(15)
C1 N1 C4 127.57(16)
C2 N1 C4 122.37(15)
C1 N2 C3 110.27(15)
C1 N2 C16 124.11(15)
C3 N2 C16 123.87(15)
N1 C1 N2 105.45(15)
N1 C1 C30 127.99(16)
N2 C1 C30 126.56(16)
N1 C2 C28 123.64(17)
C3 C2 N1 107.49(16)
C3 C2 C28 128.74(18)
N2 C3 C29 124.37(17)
C2 C3 N2 106.75(16)
C2 C3 C29 128.85(18)
C5 C4 N1 118.41(17)
C5 C4 C9 123.31(17)
C9 C4 N1 118.20(17)
C4 C5 C6 117.04(18)
C4 C5 C10 123.18(17)
C6 C5 C10 119.78(18)
C5 C6 H6 119.4
C7 C6 C5 121.2(2)
C7 C6 H6 119.4
C6 C7 H7 119.8
C6 C7 C8 120.32(19)
C8 C7 H7 119.8
C7 C8 H8 119.4
C7 C8 C9 121.18(19)
C9 C8 H8 119.4
C4 C9 C13 120.9(5)
C4 C9 C13B 127.3(8)
C8 C9 C4 116.91(19)
C8 C9 C13 121.9(5)
C8 C9 C13B 115.3(8)
C5 C10 H10 107.8
C5 C10 C11 110.62(17)
C5 C10 C12 111.50(17)
C11 C10 H10 107.8
C12 C10 H10 107.8
C12 C10 C11 111.02(18)
C10 C11 H11A 109.5
C10 C11 H11B 109.5
C10 C11 H11C 109.5
H11A C11 H11B 109.5
H11A C11 H11C 109.5
H11B C11 H11C 109.5
C10 C12 H12A 109.5
C10 C12 H12B 109.5
C10 C12 H12C 109.5
H12A C12 H12B 109.5
H12A C12 H12C 109.5
H12B C12 H12C 109.5
C17 C16 N2 119.72(17)
C17 C16 C21 123.49(18)
C21 C16 N2 116.79(18)
C16 C17 C18 116.8(2)
C16 C17 C22 123.96(18)
C18 C17 C22 119.26(19)
C17 C18 H18 119.6
C19 C18 C17 120.9(2)
C19 C18 H18 119.6
C18 C19 H19 119.6
C20 C19 C18 120.8(2)
C20 C19 H19 119.6
C19 C20 H20 119.4
C19 C20 C21 121.2(2)
C21 C20 H20 119.4
C16 C21 C25 122.86(18)
C20 C21 C16 116.8(2)
C20 C21 C25 120.2(2)
C17 C22 H22 108.6
C17 C22 C23 110.7(2)
C17 C22 C24 112.93(19)
C23 C22 H22 108.6
C24 C22 H22 108.6
C24 C22 C23 107.2(2)
C22 C23 H23A 109.5
C22 C23 H23B 109.5
C22 C23 H23C 109.5
H23A C23 H23B 109.5
H23A C23 H23C 109.5
H23B C23 H23C 109.5
C22 C24 H24A 109.5
C22 C24 H24B 109.5
C22 C24 H24C 109.5
H24A C24 H24B 109.5
H24A C24 H24C 109.5
H24B C24 H24C 109.5
C21 C25 H25 107.5
C21 C25 C26 110.2(2)
C21 C25 C27 112.59(19)
C26 C25 H25 107.5
C27 C25 H25 107.5
C27 C25 C26 111.32(19)
C25 C26 H26A 109.5
C25 C26 H26B 109.5
C25 C26 H26C 109.5
H26A C26 H26B 109.5
H26A C26 H26C 109.5
H26B C26 H26C 109.5
C25 C27 H27A 109.5
C25 C27 H27B 109.5
C25 C27 H27C 109.5
H27A C27 H27B 109.5
H27A C27 H27C 109.5
H27B C27 H27C 109.5
C2 C28 H28A 109.5
C2 C28 H28B 109.5
C2 C28 H28C 109.5
H28A C28 H28B 109.5
H28A C28 H28C 109.5
H28B C28 H28C 109.5
C3 C29 H29A 109.5
C3 C29 H29B 109.5
C3 C29 H29C 109.5
H29A C29 H29B 109.5
H29A C29 H29C 109.5
H29B C29 H29C 109.5
C1 C30 As1 117.18(13)
C1 C30 C31 118.85(16)
C31 C30 As1 123.90(13)
C32 C31 C30 121.93(18)
C36 C31 C30 119.24(17)
C36 C31 C32 118.62(19)
C31 C32 H32 119.9
C33 C32 C31 120.1(2)
C33 C32 H32 119.9
C32 C33 H33 119.6
C34 C33 C32 120.7(2)
C34 C33 H33 119.6
C33 C34 H34 120.3
C35 C34 C33 119.4(2)
C35 C34 H34 120.3
C34 C35 H35 119.9
C34 C35 C36 120.1(2)
C36 C35 H35 119.9
C31 C36 C35 121.0(2)
C31 C36 H36 119.5
C35 C36 H36 119.5
O1 C37 Fe1 178.8(4)
O2 C38 Fe1 175.0(2)
O3 C39 Fe1 179.3(2)
O4 C40 Fe1 177.5(2)
C9 C13 H13 109.4
C9 C13 C14 108.7(9)
C9 C13 C15 111.9(10)
C14 C13 H13 109.4
C14 C13 C15 107.9(9)
C15 C13 H13 109.4
C13 C14 H14A 109.5
C13 C14 H14B 109.5
C13 C14 H14C 109.5
H14A C14 H14B 109.5
H14A C14 H14C 109.5
H14B C14 H14C 109.5
C13 C15 H15A 109.5
C13 C15 H15B 109.5
C13 C15 H15C 109.5
H15A C15 H15B 109.5
H15A C15 H15C 109.5
H15B C15 H15C 109.5
C9 C13B H13B 105.1
C14B C13B C9 116.4(15)
C14B C13B H13B 105.1
C15B C13B C9 111.9(16)
C15B C13B H13B 105.1
C15B C13B C14B 112.1(17)
C13B C14B H14D 109.5
C13B C14B H14E 109.5
C13B C14B H14F 109.5
H14D C14B H14E 109.5
H14D C14B H14F 109.5
H14E C14B H14F 109.5
C13B C15B H15D 109.5
C13B C15B H15E 109.5
C13B C15B H15F 109.5
H15D C15B H15E 109.5
H15D C15B H15F 109.5
H15E C15B H15F 109.5

loop_
_geom_bond_atom_site_label_1
_geom_bond_atom_site_label_2
_geom_bond_distance
As1 Fe1 2.3753(4)
As1 C30 1.8252(18)
Fe1 C37 1.791(2)
Fe1 C38 1.788(3)
Fe1 C39 1.779(2)
Fe1 C40 1.776(3)
O1 C37 1.147(3)
O2 C38 1.157(3)
O3 C39 1.145(3)
O4 C40 1.153(3)
N1 C1 1.363(2)
N1 C2 1.393(2)
N1 C4 1.454(2)
N2 C1 1.363(2)
N2 C3 1.397(2)
N2 C16 1.451(2)
C1 C30 1.448(3)
C2 C3 1.348(3)
C2 C28 1.490(3)
C3 C29 1.489(3)
C4 C5 1.395(3)
C4 C9 1.404(3)
C5 C6 1.396(3)
C5 C10 1.517(3)
C6 H6 0.9300
C6 C7 1.380(3)
C7 H7 0.9300
C7 C8 1.383(3)
C8 H8 0.9300
C8 C9 1.394(3)
C9 C13 1.501(15)
C9 C13B 1.56(3)
C10 H10 0.9800
C10 C11 1.533(3)
C10 C12 1.525(3)
C11 H11A 0.9600
C11 H11B 0.9600
C11 H11C 0.9600
C12 H12A 0.9600
C12 H12B 0.9600
C12 H12C 0.9600
C16 C17 1.397(3)
C16 C21 1.404(3)
C17 C18 1.404(3)
C17 C22 1.513(3)
C18 H18 0.9300
C18 C19 1.380(3)
C19 H19 0.9300
C19 C20 1.378(4)
C20 H20 0.9300
C20 C21 1.393(3)
C21 C25 1.518(3)
C22 H22 0.9800
C22 C23 1.542(4)
C22 C24 1.518(3)
C23 H23A 0.9600
C23 H23B 0.9600
C23 H23C 0.9600
C24 H24A 0.9600
C24 H24B 0.9600
C24 H24C 0.9600
C25 H25 0.9800
C25 C26 1.530(3)
C25 C27 1.524(3)
C26 H26A 0.9600
C26 H26B 0.9600
C26 H26C 0.9600
C27 H27A 0.9600
C27 H27B 0.9600
C27 H27C 0.9600
C28 H28A 0.9600
C28 H28B 0.9600
C28 H28C 0.9600
C29 H29A 0.9600
C29 H29B 0.9600
C29 H29C 0.9600
C30 C31 1.495(3)
C31 C32 1.393(3)
C31 C36 1.389(3)
C32 H32 0.9300
C32 C33 1.392(3)
C33 H33 0.9300
C33 C34 1.387(4)
C34 H34 0.9300
C34 C35 1.378(4)
C35 H35 0.9300
C35 C36 1.392(3)
C36 H36 0.9300
C13 H13 0.9800
C13 C14 1.526(12)
C13 C15 1.560(18)
C14 H14A 0.9600
C14 H14B 0.9600
C14 H14C 0.9600
C15 H15A 0.9600
C15 H15B 0.9600
C15 H15C 0.9600
C13B H13B 0.9800
C13B C14B 1.497(18)
C13B C15B 1.49(3)
C14B H14D 0.9600
C14B H14E 0.9600
C14B H14F 0.9600
C15B H15D 0.9600
C15B H15E 0.9600
C15B H15F 0.9600

loop_
_geom_torsion_atom_site_label_1
_geom_torsion_atom_site_label_2
_geom_torsion_atom_site_label_3
_geom_torsion_atom_site_label_4
_geom_torsion
As1 C30 C31 C32 75.6(2)
As1 C30 C31 C36 -99.0(2)
Fe1 As1 C30 C1 -178.29(12)
Fe1 As1 C30 C31 -1.29(17)
N1 C1 C30 As1 38.0(3)
N1 C1 C30 C31 -139.13(19)
N1 C2 C3 N2 -1.9(2)
N1 C2 C3 C29 176.1(2)
N1 C4 C5 C6 177.50(17)
N1 C4 C5 C10 -2.4(3)
N1 C4 C9 C8 -176.80(17)
N1 C4 C9 C13 8.6(7)
N1 C4 C9 C13B -4.7(10)
N2 C1 C30 As1 -142.34(16)
N2 C1 C30 C31 40.5(3)
N2 C16 C17 C18 178.94(17)
N2 C16 C17 C22 -1.9(3)
N2 C16 C21 C20 -178.66(18)
N2 C16 C21 C25 3.9(3)
C1 N1 C2 C3 1.8(2)
C1 N1 C2 C28 -174.3(2)
C1 N1 C4 C5 84.6(2)
C1 N1 C4 C9 -98.6(2)
C1 N2 C3 C2 1.5(2)
C1 N2 C3 C29 -176.7(2)
C1 N2 C16 C17 -112.0(2)
C1 N2 C16 C21 68.7(2)
C1 C30 C31 C32 -107.5(2)
C1 C30 C31 C36 77.9(2)
C2 N1 C1 N2 -0.9(2)
C2 N1 C1 C30 178.84(18)
C2 N1 C4 C5 -98.0(2)
C2 N1 C4 C9 78.7(2)
C3 N2 C1 N1 -0.4(2)
C3 N2 C1 C30 179.93(18)
C3 N2 C16 C17 84.6(2)
C3 N2 C16 C21 -94.8(2)
C4 N1 C1 N2 176.76(17)
C4 N1 C1 C30 -3.6(3)
C4 N1 C2 C3 -175.96(18)
C4 N1 C2 C28 7.9(3)
C4 C5 C6 C7 -1.0(3)
C4 C5 C10 C11 108.6(2)
C4 C5 C10 C12 -127.3(2)
C4 C9 C13 C14 -106.3(6)
C4 C9 C13 C15 134.6(7)
C4 C9 C13B C14B -116.3(14)
C4 C9 C13B C15B 113.0(15)
C5 C4 C9 C8 -0.2(3)
C5 C4 C9 C13 -174.9(7)
C5 C4 C9 C13B 171.9(10)
C5 C6 C7 C8 0.3(3)
C6 C5 C10 C11 -71.3(2)
C6 C5 C10 C12 52.8(2)
C6 C7 C8 C9 0.5(3)
C7 C8 C9 C4 -0.5(3)
C7 C8 C9 C13 174.1(7)
C7 C8 C9 C13B -173.5(9)
C8 C9 C13 C14 79.3(10)
C8 C9 C13 C15 -39.7(11)
C8 C9 C13B C14B 56(2)
C8 C9 C13B C15B -74.8(15)
C9 C4 C5 C6 0.9(3)
C9 C4 C5 C10 -178.96(18)
C10 C5 C6 C7 178.95(19)
C16 N2 C1 N1 -165.77(17)
C16 N2 C1 C30 14.5(3)
C16 N2 C3 C2 166.92(18)
C16 N2 C3 C29 -11.3(3)
C16 C17 C18 C19 0.6(3)
C16 C17 C22 C23 -109.4(2)
C16 C17 C22 C24 130.5(2)
C16 C21 C25 C26 93.3(2)
C16 C21 C25 C27 -141.7(2)
C17 C16 C21 C20 2.0(3)
C17 C16 C21 C25 -175.46(19)
C17 C18 C19 C20 0.2(4)
C18 C17 C22 C23 69.8(3)
C18 C17 C22 C24 -50.4(3)
C18 C19 C20 C21 0.1(4)
C19 C20 C21 C16 -1.1(3)
C19 C20 C21 C25 176.4(2)
C20 C21 C25 C26 -84.1(3)
C20 C21 C25 C27 40.9(3)
C21 C16 C17 C18 -1.7(3)
C21 C16 C17 C22 177.4(2)
C22 C17 C18 C19 -178.6(2)
C28 C2 C3 N2 173.9(2)
C28 C2 C3 C29 -8.0(4)
C30 C31 C32 C33 -173.88(18)
C30 C31 C36 C35 172.4(2)
C31 C32 C33 C34 1.4(3)
C32 C31 C36 C35 -2.4(3)
C32 C33 C34 C35 -2.0(3)
C33 C34 C35 C36 0.4(4)
C34 C35 C36 C31 1.8(3)
C36 C31 C32 C33 0.8(3)

loop_
_exptl_oxdiff_crystal_face_indexfrac_h
_exptl_oxdiff_crystal_face_indexfrac_k
_exptl_oxdiff_crystal_face_indexfrac_l
_exptl_oxdiff_crystal_face_x
_exptl_oxdiff_crystal_face_y
_exptl_oxdiff_crystal_face_z
0.0000 -0.0000 -1.0000 0.0034 -0.0065 0.0161
-0.0000 0.0000 1.0000 -0.0034 0.0065 -0.0161
-0.0000 1.0000 -0.0001 -0.0294 0.0528 0.0274
0.0000 -1.0000 0.0001 0.0294 -0.0528 -0.0274
-5.0000 -0.0000 1.9998 0.1689 0.0911 0.0060
5.0000 0.0000 -1.9998 -0.1689 -0.0911 -0.0060

loop_
_smtbx_masks_void_nr
_smtbx_masks_void_average_x
_smtbx_masks_void_average_y
_smtbx_masks_void_average_z
_smtbx_masks_void_volume
_smtbx_masks_void_count_electrons
_smtbx_masks_void_content
1 0.250 0.036 0.500 193.0 39.3 '1/2 thf'
2 0.250 0.464 0.000 193.0 39.3 '1/2 thf'
3 0.750 -0.036 0.500 193.0 39.3 '1/2 thf'
4 0.750 0.536 0.000 193.0 39.3 '1/2 thf'
